data_4085247
loop_
_publ_author_name
'Goodwin, Conrad A. P.'
'Joslin, Kristian C.'
'Lockyer, Selena J.'
'Formanuik, Alasdair'
'Morris, Gareth A.'
'Ortu, Fabrizio'
'Vitorica-Yrezabal, I\~nigo. J.'
'Mills, David P.'

_publ_section_title
;
 Homoleptic Trigonal Planar Lanthanide Complexes Stabilized by Superbulky
 Silylamide Ligands
;
_journal_issue 11
_journal_name_full Organometallics
_journal_page_first 2314
_journal_paper_doi 10.1021/om501123e
_journal_volume 34
_journal_year 2015
_chemical_formula_moiety 'C24 H60 K2 N2 Si4, C7 H8'
_chemical_formula_sum 'C31 H68 K2 N2 Si4'
_chemical_formula_weight 659.43
_chemical_name_systematic bis(tertbutyldimethylsilyl)amidopotassium
_space_group_crystal_system triclinic
_space_group_IT_number 2
_space_group_name_Hall '-P 1'
_space_group_name_H-M_alt 'P -1'
_symmetry_space_group_name_Hall '-P 1'
_symmetry_space_group_name_H-M 'P -1'
_atom_sites_solution_hydrogens mixed
_atom_sites_solution_primary direct
_audit_creation_date 2014-04-02
_audit_creation_method
;
Olex2 1.2
(compiled 2014.02.17 svn.r2891 for OlexSys, GUI svn.r4773)
;
_cell_angle_alpha 65.835(8)
_cell_angle_beta 78.506(6)
_cell_angle_gamma 66.789(7)
_cell_formula_units_Z 1
_cell_length_a 9.6065(6)
_cell_length_b 10.3964(9)
_cell_length_c 11.8240(10)
_cell_measurement_reflns_used 2381
_cell_measurement_temperature 150.02(10)
_cell_measurement_theta_max 28.2270
_cell_measurement_theta_min 3.4660
_cell_volume 989.20(16)
_computing_cell_refinement
;
CrysAlisPro, Agilent Technologies,
Version 1.171.36.32 (release 02-08-2013 CrysAlis171 .NET)
(compiled Aug  2 2013,16:46:58)
;
_computing_data_collection
;
CrysAlisPro, Agilent Technologies,
Version 1.171.36.32 (release 02-08-2013 CrysAlis171 .NET)
(compiled Aug  2 2013,16:46:58)
;
_computing_data_reduction
;
CrysAlisPro, Agilent Technologies,
Version 1.171.36.32 (release 02-08-2013 CrysAlis171 .NET)
(compiled Aug  2 2013,16:46:58)
;
_computing_molecular_graphics 'Olex2 (Dolomanov et al., 2009)'
_computing_publication_material 'Olex2 (Dolomanov et al., 2009)'
_computing_structure_refinement 'ShelXL (Sheldrick, 2008)'
_computing_structure_solution 'ShelXS (Sheldrick, 2008)'
_diffrn_ambient_temperature 150.02(10)
_diffrn_detector_area_resol_mean 16.1428
_diffrn_measured_fraction_theta_full 0.9980
_diffrn_measured_fraction_theta_max 0.8492
_diffrn_measurement_device_type 'SuperNova, Single source at offset, Eos'
_diffrn_measurement_method '\w scans'
_diffrn_orient_matrix_UB_11 0.0199259000
_diffrn_orient_matrix_UB_12 -0.0767053000
_diffrn_orient_matrix_UB_13 0.0087966000
_diffrn_orient_matrix_UB_21 0.0442840000
_diffrn_orient_matrix_UB_22 -0.0217192000
_diffrn_orient_matrix_UB_23 0.0504621000
_diffrn_orient_matrix_UB_31 -0.0641036000
_diffrn_orient_matrix_UB_32 -0.0038450000
_diffrn_orient_matrix_UB_33 0.0413291000
_diffrn_radiation_monochromator mirror
_diffrn_radiation_type MoK\a
_diffrn_radiation_wavelength 0.71073
_diffrn_reflns_av_R_equivalents 0.0337
_diffrn_reflns_av_unetI/netI 0.0695
_diffrn_reflns_Laue_measured_fraction_full 0.931
_diffrn_reflns_Laue_measured_fraction_max 0.998
_diffrn_reflns_limit_h_max 11
_diffrn_reflns_limit_h_min -11
_diffrn_reflns_limit_k_max 12
_diffrn_reflns_limit_k_min -12
_diffrn_reflns_limit_l_max 14
_diffrn_reflns_limit_l_min -14
_diffrn_reflns_number 6340
_diffrn_reflns_point_group_measured_fraction_full 0.931
_diffrn_reflns_point_group_measured_fraction_max 0.998
_diffrn_reflns_theta_full 26.000
_diffrn_reflns_theta_max 25.346
_diffrn_reflns_theta_min 3.050
_diffrn_source 'SuperNova (Mo) X-ray Source'
_exptl_absorpt_coefficient_mu 0.382
_exptl_absorpt_correction_T_max 0.953
_exptl_absorpt_correction_T_min 0.922
_exptl_absorpt_correction_type analytical
_exptl_absorpt_process_details
;
CrysAlisPro, Agilent Technologies,
Version 1.171.36.32 (release 02-08-2013 CrysAlis171 .NET)
(compiled Aug  2 2013,16:46:58)
Analytical numeric absorption correction using a multifaceted crystal
            model based on expressions derived by R.C. Clark & J.S. Reid.
(Clark, R. C. & Reid, J. S. (1995). Acta Cryst. A51, 887-897)
;
_exptl_crystal_colour 'clear colourless'
_exptl_crystal_colour_lustre clear
_exptl_crystal_colour_primary colourless
_exptl_crystal_density_diffrn 1.107
_exptl_crystal_description
;
;
_exptl_crystal_F_000 362
_exptl_crystal_recrystallization_method 'From toluene'
_exptl_crystal_size_max 0.2988
_exptl_crystal_size_mid 0.2137
_exptl_crystal_size_min 0.1487
_refine_diff_density_max 0.316
_refine_diff_density_min -0.263
_refine_diff_density_rms 0.061
_refine_ls_extinction_method none
_refine_ls_goodness_of_fit_ref 1.063
_refine_ls_hydrogen_treatment mixed
_refine_ls_matrix_type full
_refine_ls_number_parameters 196
_refine_ls_number_reflns 3622
_refine_ls_number_restraints 1
_refine_ls_restrained_S_all 1.063
_refine_ls_R_factor_all 0.0633
_refine_ls_R_factor_gt 0.0454
_refine_ls_shift/su_max 0.000
_refine_ls_shift/su_mean 0.000
_refine_ls_structure_factor_coef Fsqd
_refine_ls_weighting_details 'w=1/[\s^2^(Fo^2^)+(0.0361P)^2^+0.1296P] where P=(Fo^2^+2Fc^2^)/3'
_refine_ls_weighting_scheme calc
_refine_ls_wR_factor_gt 0.0946
_refine_ls_wR_factor_ref 0.1083
_reflns_Friedel_coverage 0.000
_reflns_number_gt 2821
_reflns_number_total 3622
_reflns_threshold_expression 'I > 2\s(I)'
_cod_data_source_file om501123e_si_002.cif
_cod_data_source_block 5
_cod_depositor_comments 'Adding full bibliography for 4085243--4085254.cif.'
_cod_original_cell_volume 989.20(15)
_cod_database_code 4085247
_manchester_internal_coll_name adpm20
_manchester_internal_coll_client CAPG/DPM
_manchester_internal_coll_type custom
_manchester_internal_coll_frame_time 1.22
_manchester_internal_coll_frame_width 1
_manchester_internal_coll_frame_method '\w scans'
_manchester_internal_coll_user CAPG
_manchester_internal_coll_date 29/01/2014
_manchester_internal_process_user CAPG
_manchester_internal_process_date 29/01/2014
_manchester_internal_solution_user CAPG/FO
_manchester_internal_solution_date 02/04/2014
_manchester_internal_refinement_user CAPG/FO
_manchester_internal_refinement_date 02/04/2014
_shelxl_version_number 2013-4
_chemical_oxdiff_formula 'K Si2 C12 H36 N C14 H16'
_shelx_space_group_comment
;
The symmetry employed for this shelxl refinement is uniquely defined
by the following loop, which should always be used as a source of
symmetry information in preference to the above space-group names.
They are only intended as comments.
;
_reflns_odcompleteness_completeness 99.80
_reflns_odcompleteness_iscentric 1
_reflns_odcompleteness_theta 26.32
_olex2_refinement_description
;
1. Fixed Uiso
 At 1.2 times of:
  All C(H) groups
 At 1.5 times of:
  All C(H,H,H) groups
2. Restrained distances
 H15-C15
 0.96 with sigma of 0.001
3. Others
 Fixed Sof: C16(0.5) H16A(0.5) H16B(0.5) H16C(0.5) H15(0.5)
4.a Aromatic/amide H refined with riding coordinates:
 C14(H14), C13(H13)
4.b Idealised Me refined as rotating group:
 C2(H2A,H2B,H2C), C3(H3A,H3B,H3C), C4(H4A,H4B,H4C), C5(H5A,H5B,H5C), C6(H6A,
 H6B,H6C), C8(H8A,H8B,H8C), C9(H9A,H9B,H9C), C10(H10A,H10B,H10C), C11(H11A,H11B,
 H11C), C12(H12A,H12B,H12C), C16(H16A,H16B,H16C)
;
_olex2_computing_structure_refinement_long 'ShelXL (Sheldrick, 2008)'
_olex2_computing_structure_solution_long 'ShelXS (Sheldrick, 2008)'

loop_
_space_group_symop_operation_xyz
'x, y, z'
'-x, -y, -z'

loop_
_atom_site_label
_atom_site_type_symbol
_atom_site_fract_x
_atom_site_fract_y
_atom_site_fract_z
_atom_site_U_iso_or_equiv
_atom_site_adp_type
_atom_site_occupancy
_atom_site_site_symmetry_order
_atom_site_calc_flag
_atom_site_refinement_flags_posn
_atom_site_refinement_flags_occupancy
_atom_site_disorder_assembly
_atom_site_disorder_group
K1 K 0.50565(6) 0.17005(6) 0.50519(5) 0.02811(18) Uani 1 1 d . . A 1
Si1 Si 0.75728(8) 0.04484(8) 0.26961(6) 0.02135(19) Uani 1 1 d . . . .
Si2 Si 0.44102(8) 0.13609(8) 0.19292(6) 0.02142(19) Uani 1 1 d . . . .
N1 N 0.5716(2) 0.0677(2) 0.29933(18) 0.0204(5) Uani 1 1 d . . . .
C1 C 0.8861(3) -0.1440(3) 0.2530(2) 0.0248(6) Uani 1 1 d . . . .
C2 C 0.8882(3) -0.2771(3) 0.3749(3) 0.0384(7) Uani 1 1 d . . . .
H2A H 0.9200 -0.2632 0.4399 0.058 Uiso 1 1 calc GR . . .
H2B H 0.9576 -0.3687 0.3655 0.058 Uiso 1 1 calc GR . . .
H2C H 0.7883 -0.2826 0.3959 0.058 Uiso 1 1 calc GR . . .
C3 C 1.0505(3) -0.1483(3) 0.2187(3) 0.0413(8) Uani 1 1 d . . . .
H3A H 1.0537 -0.0669 0.1419 0.062 Uiso 1 1 calc GR . . .
H3B H 1.1126 -0.2423 0.2097 0.062 Uiso 1 1 calc GR . . .
H3C H 1.0880 -0.1385 0.2831 0.062 Uiso 1 1 calc GR . . .
C4 C 0.8336(3) -0.1676(3) 0.1520(3) 0.0409(8) Uani 1 1 d . . . .
H4A H 0.7299 -0.1622 0.1699 0.061 Uiso 1 1 calc GR . . .
H4B H 0.8959 -0.2646 0.1490 0.061 Uiso 1 1 calc GR . . .
H4C H 0.8418 -0.0908 0.0733 0.061 Uiso 1 1 calc GR . . .
C5 C 0.8379(3) 0.0511(3) 0.4006(2) 0.0293(6) Uani 1 1 d . . . .
H5A H 0.7963 0.1516 0.4007 0.044 Uiso 1 1 calc GR . . .
H5B H 0.9462 0.0217 0.3889 0.044 Uiso 1 1 calc GR . . .
H5C H 0.8120 -0.0167 0.4784 0.044 Uiso 1 1 calc GR . . .
C6 C 0.8043(3) 0.1963(3) 0.1288(2) 0.0338(7) Uani 1 1 d . . . .
H6A H 0.8034 0.1787 0.0554 0.051 Uiso 1 1 calc GR . . .
H6B H 0.9030 0.1944 0.1358 0.051 Uiso 1 1 calc GR . . .
H6C H 0.7303 0.2929 0.1238 0.051 Uiso 1 1 calc GR . . .
C7 C 0.2890(3) 0.3253(3) 0.1865(2) 0.0269(6) Uani 1 1 d . . . .
C8 C 0.3661(3) 0.4365(3) 0.1700(3) 0.0380(7) Uani 1 1 d . . . .
H8A H 0.4303 0.3969 0.2380 0.057 Uiso 1 1 calc GR . . .
H8B H 0.2902 0.5310 0.1682 0.057 Uiso 1 1 calc GR . . .
H8C H 0.4261 0.4513 0.0935 0.057 Uiso 1 1 calc GR . . .
C9 C 0.1886(3) 0.3088(3) 0.3061(3) 0.0427(8) Uani 1 1 d . . . .
H9A H 0.1300 0.2495 0.3123 0.064 Uiso 1 1 calc GR . . .
H9B H 0.1216 0.4065 0.3046 0.064 Uiso 1 1 calc GR . . .
H9C H 0.2512 0.2599 0.3763 0.064 Uiso 1 1 calc GR . . .
C10 C 0.1833(3) 0.3947(3) 0.0785(3) 0.0411(8) Uani 1 1 d . . . .
H10A H 0.2401 0.4202 0.0011 0.062 Uiso 1 1 calc GR . . .
H10B H 0.1034 0.4839 0.0840 0.062 Uiso 1 1 calc GR . . .
H10C H 0.1405 0.3234 0.0829 0.062 Uiso 1 1 calc GR . . .
C11 C 0.3338(3) 0.0044(3) 0.2290(2) 0.0310(7) Uani 1 1 d . . . .
H11A H 0.4038 -0.0922 0.2300 0.046 Uiso 1 1 calc GR . . .
H11B H 0.2617 0.0449 0.1665 0.046 Uiso 1 1 calc GR . . .
H11C H 0.2815 -0.0064 0.3086 0.046 Uiso 1 1 calc GR . . .
C12 C 0.5107(3) 0.1703(3) 0.0260(2) 0.0319(7) Uani 1 1 d . . . .
H12A H 0.5422 0.2561 -0.0062 0.048 Uiso 1 1 calc GR . . .
H12B H 0.4303 0.1888 -0.0219 0.048 Uiso 1 1 calc GR . . .
H12C H 0.5949 0.0834 0.0212 0.048 Uiso 1 1 calc GR . . .
C14 C 0.6546(4) 0.4308(4) 0.5113(4) 0.0653(11) Uani 1 1 d . . . .
H14 H 0.7591 0.3847 0.5181 0.078 Uiso 1 1 calc R . . .
C13 C 0.5616(5) 0.4232(4) 0.6153(4) 0.0650(11) Uani 1 1 d . . . .
H13 H 0.6025 0.3712 0.6932 0.078 Uiso 1 1 calc R . . .
C15 C 0.5932(5) 0.5075(4) 0.3951(4) 0.0593(10) Uani 1 1 d D . . .
C16 C 0.6864(12) 0.5070(12) 0.2927(8) 0.058(3) Uani 0.5 1 d . P B 2
H16A H 0.7894 0.4738 0.3143 0.087 Uiso 0.5 1 calc GR P B 2
H16B H 0.6594 0.6069 0.2309 0.087 Uiso 0.5 1 calc GR P B 2
H16C H 0.6765 0.4401 0.2605 0.087 Uiso 0.5 1 calc GR P B 2
H15 H 0.648(5) 0.530(8) 0.316(2) 0.00(2) Uiso 0.5 1 d D P C 1

loop_
_atom_site_aniso_label
_atom_site_aniso_U_11
_atom_site_aniso_U_22
_atom_site_aniso_U_33
_atom_site_aniso_U_23
_atom_site_aniso_U_13
_atom_site_aniso_U_12
K1 0.0314(3) 0.0272(3) 0.0271(3) -0.0102(3) 0.0001(3) -0.0119(3)
Si1 0.0215(4) 0.0217(4) 0.0206(4) -0.0068(3) -0.0008(3) -0.0084(3)
Si2 0.0240(4) 0.0222(4) 0.0194(4) -0.0075(3) -0.0028(3) -0.0087(3)
N1 0.0212(11) 0.0196(11) 0.0184(11) -0.0069(9) 0.0003(9) -0.0060(9)
C1 0.0220(13) 0.0279(15) 0.0256(14) -0.0133(12) 0.0010(11) -0.0074(12)
C2 0.0420(17) 0.0261(16) 0.0381(18) -0.0127(13) 0.0063(14) -0.0060(14)
C3 0.0244(15) 0.0422(19) 0.054(2) -0.0222(16) 0.0071(14) -0.0074(14)
C4 0.0397(18) 0.0384(18) 0.0463(19) -0.0243(15) -0.0031(15) -0.0055(15)
C5 0.0249(14) 0.0358(16) 0.0315(16) -0.0157(13) -0.0012(12) -0.0115(13)
C6 0.0319(15) 0.0327(16) 0.0341(17) -0.0079(13) 0.0010(13) -0.0144(14)
C7 0.0251(14) 0.0260(15) 0.0261(15) -0.0077(12) -0.0051(12) -0.0054(12)
C8 0.0446(18) 0.0266(16) 0.0408(18) -0.0125(14) -0.0075(14) -0.0079(14)
C9 0.0375(17) 0.0430(19) 0.0349(18) -0.0135(15) -0.0001(14) -0.0031(15)
C10 0.0386(17) 0.0375(18) 0.0366(17) -0.0092(14) -0.0159(14) -0.0008(14)
C11 0.0353(16) 0.0324(16) 0.0302(16) -0.0111(13) -0.0061(12) -0.0150(14)
C12 0.0374(16) 0.0325(16) 0.0258(15) -0.0102(13) -0.0078(13) -0.0098(14)
C14 0.060(2) 0.039(2) 0.108(3) -0.033(2) -0.042(2) -0.0041(19)
C13 0.080(3) 0.033(2) 0.090(3) -0.023(2) -0.046(2) -0.008(2)
C15 0.075(3) 0.040(2) 0.081(3) -0.033(2) -0.019(2) -0.019(2)
C16 0.081(7) 0.049(6) 0.060(5) -0.026(5) 0.003(5) -0.035(6)

loop_
_atom_type_symbol
_atom_type_description
_atom_type_scat_dispersion_real
_atom_type_scat_dispersion_imag
_atom_type_scat_source
C C 0.0033 0.0016 'International Tables Vol C Tables 4.2.6.8 and 6.1.1.4'
H H 0.0000 0.0000 'International Tables Vol C Tables 4.2.6.8 and 6.1.1.4'
K K 0.2009 0.2494 'International Tables Vol C Tables 4.2.6.8 and 6.1.1.4'
N N 0.0061 0.0033 'International Tables Vol C Tables 4.2.6.8 and 6.1.1.4'
Si Si 0.0817 0.0704 'International Tables Vol C Tables 4.2.6.8 and 6.1.1.4'

loop_
_exptl_crystal_face_index_h
_exptl_crystal_face_index_k
_exptl_crystal_face_index_l
_exptl_crystal_face_perp_dist
_exptl_oxdiff_crystal_face_indexfrac_h
_exptl_oxdiff_crystal_face_indexfrac_k
_exptl_oxdiff_crystal_face_indexfrac_l
_exptl_oxdiff_crystal_face_x
_exptl_oxdiff_crystal_face_y
_exptl_oxdiff_crystal_face_z
1 -1 15 0.1277 1.0000 -1.0000 15.0000 0.2286 0.8229 0.5597
13 2 -2 0.1470 13.0000 2.0000 -2.0000 0.0880 0.4313 -0.9237
-11 -11 0 0.1452 -11.0000 -11.0000 -0.0000 0.6246 -0.2482 0.7474
6 14 9 0.1017 6.0000 14.0000 9.0000 -0.8751 0.4158 -0.0665
-2 -7 11 0.1237 -2.0000 -7.0000 11.0000 0.5938 0.6185 0.6097
11 1 -8 0.1204 11.0000 1.0000 -8.0000 0.0721 0.0617 -1.0396
11 0 -7 0.1228 11.0000 0.0000 -7.0000 0.1576 0.1339 -0.9944
0 8 -8 0.0149 0.0000 8.0000 -8.0000 -0.6840 -0.5775 -0.3614
-8 7 -2 0.1049 -8.0000 7.0000 -2.0000 -0.7139 -0.6072 0.4033
-10 -1 8 0.1744 -10.0000 -1.0000 8.0000 -0.0522 -0.0174 0.9755
5 -8 5 0.1232 5.0000 -8.0000 5.0000 0.7573 0.6475 -0.0831
-10 -2 -12 0.0909 -10.0000 -2.0000 -12.0000 -0.1514 -1.0049 0.1528
-13 -2 3 0.1550 -13.0000 -2.0000 3.0000 -0.0792 -0.3809 0.9650
0 0 -15 0.0722 0.0000 0.0000 -15.0000 -0.1319 -0.7569 -0.6199
11 2 10 0.1308 11.0000 2.0000 10.0000 0.1537 0.9483 -0.2995
5 11 15 0.1054 5.0000 11.0000 15.0000 -0.6122 0.7394 0.2571
3 -7 -15 0.0907 3.0000 -7.0000 -15.0000 0.4648 -0.4720 -0.7853
-12 -11 -7 0.1232 -12.0000 -11.0000 -7.0000 0.5431 -0.6457 0.5222
-7 -12 -14 0.1019 -7.0000 -12.0000 -14.0000 0.6578 -0.7558 -0.0837
-1 -14 -8 0.1070 -1.0000 -14.0000 -8.0000 0.9836 -0.1439 -0.2127

loop_
_geom_angle_atom_site_label_1
_geom_angle_atom_site_label_2
_geom_angle_atom_site_label_3
_geom_angle
_geom_angle_site_symmetry_1
_geom_angle_site_symmetry_3
N1 K1 N1 101.63(5) 2_656 .
N1 Si1 K1 40.08(7) . 2_656
N1 Si1 C1 115.29(11) . .
N1 Si1 C5 110.69(10) . .
N1 Si1 C6 115.92(11) . .
C1 Si1 K1 86.99(7) . 2_656
C5 Si1 K1 93.39(8) . 2_656
C5 Si1 C1 104.88(12) . .
C6 Si1 K1 155.55(9) . 2_656
C6 Si1 C1 105.97(11) . .
C6 Si1 C5 102.83(12) . .
N1 Si2 K1 49.21(7) . 2_656
N1 Si2 C7 113.56(11) . .
N1 Si2 C11 111.12(11) . .
N1 Si2 C12 117.61(11) . .
C7 Si2 K1 116.61(8) . 2_656
C11 Si2 K1 63.06(9) . 2_656
C11 Si2 C7 105.31(12) . .
C12 Si2 K1 139.65(9) . 2_656
C12 Si2 C7 103.60(12) . .
C12 Si2 C11 104.50(12) . .
K1 N1 K1 78.37(5) 2_656 .
Si1 N1 K1 100.72(9) . .
Si1 N1 K1 117.45(10) . 2_656
Si1 N1 Si2 126.26(11) . .
Si2 N1 K1 120.69(9) . .
Si2 N1 K1 104.05(8) . 2_656
C2 C1 Si1 111.27(17) . .
C2 C1 C3 107.2(2) . .
C3 C1 Si1 110.61(18) . .
C4 C1 Si1 111.31(19) . .
C4 C1 C2 108.5(2) . .
C4 C1 C3 107.9(2) . .
C1 C2 H2A 109.5 . .
C1 C2 H2B 109.5 . .
C1 C2 H2C 109.5 . .
H2A C2 H2B 109.5 . .
H2A C2 H2C 109.5 . .
H2B C2 H2C 109.5 . .
C1 C3 H3A 109.5 . .
C1 C3 H3B 109.5 . .
C1 C3 H3C 109.5 . .
H3A C3 H3B 109.5 . .
H3A C3 H3C 109.5 . .
H3B C3 H3C 109.5 . .
C1 C4 H4A 109.5 . .
C1 C4 H4B 109.5 . .
C1 C4 H4C 109.5 . .
H4A C4 H4B 109.5 . .
H4A C4 H4C 109.5 . .
H4B C4 H4C 109.5 . .
Si1 C5 H5A 109.5 . .
Si1 C5 H5B 109.5 . .
Si1 C5 H5C 109.5 . .
H5A C5 H5B 109.5 . .
H5A C5 H5C 109.5 . .
H5B C5 H5C 109.5 . .
Si1 C6 H6A 109.5 . .
Si1 C6 H6B 109.5 . .
Si1 C6 H6C 109.5 . .
H6A C6 H6B 109.5 . .
H6A C6 H6C 109.5 . .
H6B C6 H6C 109.5 . .
C8 C7 Si2 109.27(17) . .
C8 C7 C10 108.1(2) . .
C9 C7 Si2 111.20(18) . .
C9 C7 C8 108.6(2) . .
C9 C7 C10 107.0(2) . .
C10 C7 Si2 112.60(19) . .
C7 C8 H8A 109.5 . .
C7 C8 H8B 109.5 . .
C7 C8 H8C 109.5 . .
H8A C8 H8B 109.5 . .
H8A C8 H8C 109.5 . .
H8B C8 H8C 109.5 . .
C7 C9 H9A 109.5 . .
C7 C9 H9B 109.5 . .
C7 C9 H9C 109.5 . .
H9A C9 H9B 109.5 . .
H9A C9 H9C 109.5 . .
H9B C9 H9C 109.5 . .
C7 C10 H10A 109.5 . .
C7 C10 H10B 109.5 . .
C7 C10 H10C 109.5 . .
H10A C10 H10B 109.5 . .
H10A C10 H10C 109.5 . .
H10B C10 H10C 109.5 . .
K1 C11 H11A 72.7 2_656 .
K1 C11 H11B 161.9 2_656 .
K1 C11 H11C 54.6 2_656 .
Si2 C11 K1 85.77(9) . 2_656
Si2 C11 H11A 109.5 . .
Si2 C11 H11B 109.5 . .
Si2 C11 H11C 109.5 . .
H11A C11 H11B 109.5 . .
H11A C11 H11C 109.5 . .
H11B C11 H11C 109.5 . .
Si2 C12 H12A 109.5 . .
Si2 C12 H12B 109.5 . .
Si2 C12 H12C 109.5 . .
H12A C12 H12B 109.5 . .
H12A C12 H12C 109.5 . .
H12B C12 H12C 109.5 . .
C13 C14 H14 120.1 . .
C13 C14 C15 119.9(4) . .
C15 C14 H14 120.1 . .
C14 C13 H13 120.0 . .
C14 C13 C15 120.0(4) . 2_666
C15 C13 H13 120.0 2_666 .
C14 C15 H15 127(3) . .
C13 C15 C14 120.2(4) 2_666 .
C13 C15 H15 113(3) 2_666 .
C16 C15 C14 119.2(6) . .
C16 C15 C13 120.6(6) . 2_666
C15 C16 H16A 109.5 . .
C15 C16 H16B 109.5 . .
C15 C16 H16C 109.5 . .
H16A C16 H16B 109.5 . .
H16A C16 H16C 109.5 . .
H16B C16 H16C 109.5 . .

loop_
_geom_bond_atom_site_label_1
_geom_bond_atom_site_label_2
_geom_bond_distance
_geom_bond_site_symmetry_2
K1 N1 2.904(2) .
K1 N1 2.8438(19) 2_656
Si1 K1 3.9190(9) 2_656
Si1 N1 1.6873(19) .
Si1 C1 1.931(3) .
Si1 C5 1.899(3) .
Si1 C6 1.889(3) .
Si2 K1 3.6436(10) 2_656
Si2 N1 1.690(2) .
Si2 C7 1.915(3) .
Si2 C11 1.891(2) .
Si2 C12 1.886(2) .
N1 K1 2.8438(19) 2_656
C1 C2 1.533(4) .
C1 C3 1.538(3) .
C1 C4 1.522(4) .
C2 H2A 0.9600 .
C2 H2B 0.9600 .
C2 H2C 0.9600 .
C3 H3A 0.9600 .
C3 H3B 0.9600 .
C3 H3C 0.9600 .
C4 H4A 0.9600 .
C4 H4B 0.9600 .
C4 H4C 0.9600 .
C5 H5A 0.9600 .
C5 H5B 0.9600 .
C5 H5C 0.9600 .
C6 H6A 0.9600 .
C6 H6B 0.9600 .
C6 H6C 0.9600 .
C7 C8 1.535(4) .
C7 C9 1.533(3) .
C7 C10 1.539(4) .
C8 H8A 0.9600 .
C8 H8B 0.9600 .
C8 H8C 0.9600 .
C9 H9A 0.9600 .
C9 H9B 0.9600 .
C9 H9C 0.9600 .
C10 H10A 0.9600 .
C10 H10B 0.9600 .
C10 H10C 0.9600 .
C11 K1 3.257(3) 2_656
C11 H11A 0.9600 .
C11 H11B 0.9600 .
C11 H11C 0.9600 .
C12 H12A 0.9600 .
C12 H12B 0.9600 .
C12 H12C 0.9600 .
C14 H14 0.9300 .
C14 C13 1.362(5) .
C14 C15 1.388(5) .
C13 H13 0.9300 .
C13 C15 1.379(5) 2_666
C15 C13 1.379(5) 2_666
C15 C16 1.355(10) .
C15 H15 0.9599(11) .
C16 H16A 0.9600 .
C16 H16B 0.9600 .
C16 H16C 0.9600 .

loop_
_geom_torsion_atom_site_label_1
_geom_torsion_atom_site_label_2
_geom_torsion_atom_site_label_3
_geom_torsion_atom_site_label_4
_geom_torsion
_geom_torsion_site_symmetry_1
_geom_torsion_site_symmetry_4
K1 Si1 N1 K1 82.37(9) 2_656 .
K1 Si1 N1 Si2 -136.1(2) 2_656 .
K1 Si2 N1 K1 -84.66(9) 2_656 .
K1 Si2 N1 Si1 140.62(18) 2_656 .
N1 Si2 C11 K1 10.92(10) . 2_656
C1 Si1 N1 K1 49.34(14) . 2_656
C1 Si1 N1 K1 131.71(10) . .
C1 Si1 N1 Si2 -86.75(17) . .
C5 Si1 N1 K1 12.89(12) . .
C5 Si1 N1 K1 -69.48(13) . 2_656
C5 Si1 N1 Si2 154.43(14) . .
C6 Si1 N1 K1 173.95(11) . 2_656
C6 Si1 N1 K1 -103.68(12) . .
C6 Si1 N1 Si2 37.9(2) . .
C7 Si2 N1 K1 105.61(10) . 2_656
C7 Si2 N1 K1 20.95(14) . .
C7 Si2 N1 Si1 -113.76(15) . .
C7 Si2 C11 K1 -112.45(9) . 2_656
C11 Si2 N1 K1 -12.89(12) . 2_656
C11 Si2 N1 K1 -97.56(12) . .
C11 Si2 N1 Si1 127.73(15) . .
C12 Si2 N1 K1 -133.21(11) . 2_656
C12 Si2 N1 K1 142.12(11) . .
C12 Si2 N1 Si1 7.41(19) . .
C12 Si2 C11 K1 138.73(9) . 2_656
C13 C14 C15 C13 0.5(6) . 2_666
C13 C14 C15 C16 -176.4(5) . .
C15 C14 C13 C15 -0.5(6) . 2_666
